data_4034534
loop_
_publ_author_name
'Zhang, Kena'
'El Bouakher, Abderrahman'
'Levaique, Helene'
'Bignon, Jerome'
'Retailleau, Pascal'
'Alami, Mouad'
'Hamze, Abdallah'

_publ_section_title
;
 Pyrrolo-imidazo[1,2-<i>a</i>]pyridine Scaffolds through a Sequential
 Coupling of <i>N</i>-Tosylhydrazones with Imidazopyridines and Reductive
 Cadogan Annulation, Synthetic Scope, and Application.
;
_journal_issue 21
_journal_name_full 'The Journal of organic chemistry'
_journal_page_first 13807
_journal_page_last 13823
_journal_paper_doi 10.1021/acs.joc.9b02018
_journal_volume 84
_journal_year 2019
_chemical_formula_moiety 'C23 H25 N3 O5, 0.50(C2 H6 O)'
_chemical_formula_sum 'C24 H28 N3 O5.5'
_chemical_formula_weight 446.49
_space_group_crystal_system monoclinic
_space_group_IT_number 14
_space_group_name_Hall '-P 2yn'
_space_group_name_H-M_alt 'P 1 21/n 1'
_atom_sites_solution_hydrogens geom
_atom_sites_solution_primary dual
_atom_sites_solution_secondary difmap
_audit_creation_method SHELXL-2018/3
_cell_angle_alpha 90
_cell_angle_beta 107.109(3)
_cell_angle_gamma 90
_cell_formula_units_Z 8
_cell_length_a 14.9275(4)
_cell_length_b 13.8231(3)
_cell_length_c 23.3215(6)
_cell_measurement_reflns_used 21466
_cell_measurement_temperature 293(2)
_cell_measurement_theta_max 28.1360
_cell_measurement_theta_min 3.5670
_cell_volume 4599.3(2)
_computing_cell_refinement 'CrysAlisPro 1.171.39.46 (Rigaku OD, 2018)'
_computing_data_collection 'CrysAlisPro 1.171.39.46 (Rigaku OD, 2018)'
_computing_data_reduction 'CrysAlisPro 1.171.39.46 (Rigaku OD, 2018)'
_computing_structure_refinement 'SHELXL-2018/3 (Sheldrick, 2018)'
_computing_structure_solution 'SHELXT 2014/5 (Sheldrick, 2014)'
_diffrn_ambient_temperature 293(2)
_diffrn_detector 'HPAD Dectris Pilatus3R 200K'
_diffrn_measured_fraction_theta_full 0.996
_diffrn_measured_fraction_theta_max 0.897
_diffrn_measurement_device 'four-circle diffractometer'
_diffrn_measurement_device_type 'XtaLAB AFC12 (RINC): Kappa single'
_diffrn_radiation_monochromator mirror
_diffrn_radiation_probe x-ray
_diffrn_radiation_type 'Mo K\a'
_diffrn_radiation_wavelength 0.71073
_diffrn_reflns_av_R_equivalents 0.0435
_diffrn_reflns_av_unetI/netI 0.0334
_diffrn_reflns_Laue_measured_fraction_full 0.996
_diffrn_reflns_Laue_measured_fraction_max 0.897
_diffrn_reflns_limit_h_max 19
_diffrn_reflns_limit_h_min -20
_diffrn_reflns_limit_k_max 17
_diffrn_reflns_limit_k_min -18
_diffrn_reflns_limit_l_max 30
_diffrn_reflns_limit_l_min -30
_diffrn_reflns_number 54118
_diffrn_reflns_point_group_measured_fraction_full 0.996
_diffrn_reflns_point_group_measured_fraction_max 0.897
_diffrn_reflns_theta_full 25.242
_diffrn_reflns_theta_max 29.048
_diffrn_reflns_theta_min 3.564
_diffrn_source 'micro-focus sealed X-ray tube'
_diffrn_source_type 'Rigaku (Mo) X-ray Source'
_exptl_absorpt_coefficient_mu 0.092
_exptl_absorpt_correction_T_max 1.00000
_exptl_absorpt_correction_T_min 0.48598
_exptl_absorpt_correction_type multi-scan
_exptl_absorpt_process_details
;
CrysAlisPro 1.171.39.46 (Rigaku Oxford Diffraction, 2018)
Empirical absorption correction using spherical harmonics,
 implemented in SCALE3 ABSPACK scaling algorithm.
;
_exptl_crystal_colour colourless
_exptl_crystal_density_diffrn 1.290
_exptl_crystal_description parallelepiped
_exptl_crystal_F_000 1896
_exptl_crystal_size_max 0.4
_exptl_crystal_size_mid 0.16
_exptl_crystal_size_min 0.10
_refine_diff_density_max 0.374
_refine_diff_density_min -0.293
_refine_diff_density_rms 0.042
_refine_ls_extinction_method none
_refine_ls_goodness_of_fit_ref 1.048
_refine_ls_hydrogen_treatment constr
_refine_ls_matrix_type full
_refine_ls_number_parameters 601
_refine_ls_number_reflns 11022
_refine_ls_number_restraints 2
_refine_ls_restrained_S_all 1.049
_refine_ls_R_factor_all 0.0695
_refine_ls_R_factor_gt 0.0513
_refine_ls_shift/su_max 0.001
_refine_ls_shift/su_mean 0.000
_refine_ls_structure_factor_coef Fsqd
_refine_ls_weighting_details 'w=1/[\s^2^(Fo^2^)+(0.0717P)^2^+0.9802P] where P=(Fo^2^+2Fc^2^)/3'
_refine_ls_weighting_scheme calc
_refine_ls_wR_factor_gt 0.1363
_refine_ls_wR_factor_ref 0.1469
_reflns_Friedel_coverage 0.000
_reflns_number_gt 8292
_reflns_number_total 11028
_reflns_threshold_expression 'I > 2\s(I)'
_cod_data_source_file jo9b02018_si_002.cif
_cod_data_source_block Compound_5e
_cod_original_sg_symbol_H-M 'P 21/n'
_cod_original_formula_sum 'C24 H28 N3 O5.50'
_cod_database_code 4034534
_shelx_space_group_comment
;
The symmetry employed for this shelxl refinement is uniquely defined
by the following loop, which should always be used as a source of
symmetry information in preference to the above space-group names.
They are only intended as comments.
;

loop_
_space_group_symop_operation_xyz
'x, y, z'
'-x+1/2, y+1/2, -z+1/2'
'-x, -y, -z'
'x-1/2, -y-1/2, z-1/2'

loop_
_atom_site_label
_atom_site_type_symbol
_atom_site_fract_x
_atom_site_fract_y
_atom_site_fract_z
_atom_site_U_iso_or_equiv
_atom_site_adp_type
_atom_site_occupancy
_atom_site_site_symmetry_order
_atom_site_calc_flag
_atom_site_refinement_flags_posn
_atom_site_refinement_flags_adp
N1 N 0.54550(8) 0.41209(8) 0.40897(5) 0.0363(3) Uani 1 1 d . .
C2 C 0.49449(10) 0.47678(9) 0.36487(6) 0.0376(3) Uani 1 1 d . .
H2 H 0.459760 0.458670 0.326341 0.045 Uiso 1 1 calc R U
C3 C 0.50243(9) 0.56952(9) 0.38581(6) 0.0344(3) Uani 1 1 d . .
C4 C 0.56127(9) 0.56374(9) 0.44711(6) 0.0339(3) Uani 1 1 d . .
N5 N 0.60376(8) 0.62271(8) 0.49467(5) 0.0401(3) Uani 1 1 d . .
C6 C 0.65526(9) 0.56195(10) 0.53536(6) 0.0372(3) Uani 1 1 d . .
C7 C 0.71651(11) 0.58091(12) 0.59307(7) 0.0475(4) Uani 1 1 d . .
H7 H 0.723050 0.643715 0.608028 0.057 Uiso 1 1 calc R U
C8 C 0.76593(11) 0.50781(13) 0.62685(7) 0.0508(4) Uani 1 1 d . .
H8 H 0.806611 0.520977 0.664677 0.061 Uiso 1 1 calc R U
C9 C 0.75604(11) 0.41222(12) 0.60502(7) 0.0489(4) Uani 1 1 d . .
H9 H 0.790125 0.362931 0.628807 0.059 Uiso 1 1 calc R U
C10 C 0.69797(10) 0.39086(11) 0.55019(6) 0.0423(3) Uani 1 1 d . .
H10 H 0.692191 0.327532 0.536107 0.051 Uiso 1 1 calc R U
N11 N 0.64745(7) 0.46422(8) 0.51544(5) 0.0335(2) Uani 1 1 d . .
C12 C 0.58541(9) 0.46889(9) 0.45904(6) 0.0331(3) Uani 1 1 d . .
C13 C 0.54141(11) 0.31146(10) 0.40765(6) 0.0413(3) Uani 1 1 d . .
O14 O 0.57778(9) 0.26349(7) 0.45082(5) 0.0586(3) Uani 1 1 d . .
O15 O 0.49370(9) 0.28107(7) 0.35327(5) 0.0526(3) Uani 1 1 d . .
C16 C 0.46584(13) 0.17690(10) 0.34311(8) 0.0563(4) Uani 1 1 d . .
C17 C 0.39974(16) 0.15446(15) 0.37901(11) 0.0779(6) Uani 1 1 d . .
H17D H 0.377129 0.089379 0.370850 0.117 Uiso 1 1 calc R U
H17E H 0.347798 0.198572 0.368123 0.117 Uiso 1 1 calc R U
H17F H 0.432043 0.161086 0.420985 0.117 Uiso 1 1 calc R U
C18 C 0.4166(2) 0.17435(15) 0.27638(10) 0.0975(9) Uani 1 1 d . .
H18A H 0.396526 0.109478 0.264550 0.146 Uiso 1 1 calc R U
H18B H 0.459002 0.195528 0.254950 0.146 Uiso 1 1 calc R U
H18C H 0.363122 0.216437 0.267302 0.146 Uiso 1 1 calc R U
C19 C 0.55093(16) 0.11195(14) 0.35868(12) 0.0815(6) Uani 1 1 d . .
H19D H 0.531858 0.046548 0.347640 0.122 Uiso 1 1 calc R U
H19E H 0.581642 0.115146 0.401036 0.122 Uiso 1 1 calc R U
H19F H 0.593396 0.132874 0.337246 0.122 Uiso 1 1 calc R U
C20 C 0.45888(9) 0.65697(9) 0.35391(6) 0.0353(3) Uani 1 1 d . .
C21 C 0.42810(10) 0.66075(10) 0.29141(6) 0.0400(3) Uani 1 1 d . .
H21 H 0.435945 0.607452 0.269036 0.048 Uiso 1 1 calc R U
C22 C 0.38564(10) 0.74425(10) 0.26250(6) 0.0418(3) Uani 1 1 d . .
C23 C 0.37485(10) 0.82457(10) 0.29593(6) 0.0411(3) Uani 1 1 d . .
C24 C 0.40671(10) 0.82082(9) 0.35832(6) 0.0392(3) Uani 1 1 d . .
C25 C 0.44843(10) 0.73727(9) 0.38735(6) 0.0375(3) Uani 1 1 d . .
H25 H 0.469314 0.735050 0.429039 0.045 Uiso 1 1 calc R U
O26 O 0.35246(9) 0.75476(8) 0.20159(5) 0.0579(3) Uani 1 1 d . .
C27 C 0.36788(16) 0.67750(14) 0.16584(8) 0.0668(5) Uani 1 1 d . .
H27A H 0.343239 0.694271 0.124211 0.100 Uiso 1 1 calc R U
H27B H 0.336925 0.620460 0.173911 0.100 Uiso 1 1 calc R U
H27C H 0.433926 0.665330 0.175148 0.100 Uiso 1 1 calc R U
O28 O 0.33734(8) 0.90920(8) 0.26734(5) 0.0533(3) Uani 1 1 d . .
C29 C 0.24258(15) 0.92398(16) 0.26367(10) 0.0761(6) Uani 1 1 d . .
H29A H 0.224172 0.988070 0.249057 0.114 Uiso 1 1 calc R U
H29B H 0.234395 0.916500 0.302749 0.114 Uiso 1 1 calc R U
H29C H 0.204520 0.877445 0.236720 0.114 Uiso 1 1 calc R U
O30 O 0.39367(9) 0.90355(7) 0.38692(5) 0.0530(3) Uani 1 1 d . .
C31 C 0.42505(15) 0.90428(13) 0.45012(7) 0.0634(5) Uani 1 1 d . .
H31A H 0.410898 0.965749 0.464549 0.095 Uiso 1 1 calc R U
H31B H 0.491538 0.893726 0.463530 0.095 Uiso 1 1 calc R U
H31C H 0.394082 0.853874 0.465333 0.095 Uiso 1 1 calc R U
N1B N 0.82954(8) 0.58521(8) 0.47502(5) 0.0386(3) Uani 1 1 d . .
C2B C 0.79037(10) 0.52352(10) 0.42625(6) 0.0391(3) Uani 1 1 d . .
H2B H 0.747742 0.543226 0.390412 0.047 Uiso 1 1 calc R U
C3B C 0.82265(9) 0.43095(10) 0.43797(6) 0.0379(3) Uani 1 1 d . .
C4B C 0.88675(10) 0.43422(10) 0.49804(6) 0.0384(3) Uani 1 1 d . .
N5B N 0.94233(9) 0.37449(9) 0.54112(6) 0.0453(3) Uani 1 1 d . .
C6B C 0.97735(10) 0.43261(11) 0.58781(7) 0.0445(3) Uani 1 1 d . .
C7B C 1.03745(12) 0.41173(14) 0.64553(8) 0.0598(4) Uani 1 1 d . .
H7B H 1.060486 0.349315 0.654671 0.072 Uiso 1 1 calc R U
C8B C 1.06175(14) 0.48191(16) 0.68763(8) 0.0679(5) Uani 1 1 d . .
H8B H 1.100624 0.467139 0.725738 0.081 Uiso 1 1 calc R U
C9B C 1.02880(13) 0.57705(15) 0.67434(8) 0.0633(5) Uani 1 1 d . .
H9B H 1.046188 0.624467 0.703825 0.076 Uiso 1 1 calc R U
C10B C 0.97229(11) 0.60054(13) 0.61939(7) 0.0510(4) Uani 1 1 d . .
H10B H 0.951270 0.663743 0.610802 0.061 Uiso 1 1 calc R U
N11B N 0.94624(8) 0.52958(9) 0.57626(5) 0.0399(3) Uani 1 1 d . .
C12B C 0.88869(9) 0.52699(10) 0.51841(6) 0.0380(3) Uani 1 1 d . .
C13B C 0.81846(10) 0.68500(10) 0.47735(6) 0.0418(3) Uani 1 1 d . .
O14B O 0.85575(9) 0.73087(8) 0.52162(5) 0.0597(3) Uani 1 1 d . .
O15B O 0.76288(8) 0.71730(7) 0.42575(5) 0.0481(3) Uani 1 1 d . .
C16B C 0.74067(12) 0.82256(11) 0.41762(8) 0.0541(4) Uani 1 1 d . .
C17B C 0.67402(15) 0.82626(15) 0.35482(10) 0.0763(6) Uani 1 1 d . .
H17A H 0.621680 0.784351 0.352175 0.114 Uiso 1 1 calc R U
H17B H 0.705953 0.805455 0.326761 0.114 Uiso 1 1 calc R U
H17C H 0.652058 0.891346 0.345592 0.114 Uiso 1 1 calc R U
C18B C 0.69229(16) 0.85450(15) 0.46287(11) 0.0780(6) Uani 1 1 d . .
H18D H 0.644089 0.808888 0.463495 0.117 Uiso 1 1 calc R U
H18E H 0.664858 0.917167 0.451973 0.117 Uiso 1 1 calc R U
H18F H 0.737174 0.857745 0.501936 0.117 Uiso 1 1 calc R U
C19B C 0.82936(15) 0.87838(17) 0.42215(12) 0.0874(7) Uani 1 1 d . .
H19A H 0.861825 0.849108 0.396654 0.131 Uiso 1 1 calc R U
H19B H 0.868848 0.877512 0.462912 0.131 Uiso 1 1 calc R U
H19C H 0.813844 0.944048 0.409764 0.131 Uiso 1 1 calc R U
C20B C 0.80064(10) 0.34784(10) 0.39735(6) 0.0399(3) Uani 1 1 d . .
C21B C 0.85527(11) 0.26450(11) 0.41201(7) 0.0460(3) Uani 1 1 d . .
H21B H 0.902342 0.260766 0.448373 0.055 Uiso 1 1 calc R U
C22B C 0.83943(12) 0.18732(11) 0.37245(7) 0.0512(4) Uani 1 1 d . .
C23B C 0.76907(13) 0.19185(12) 0.31843(8) 0.0581(4) Uani 1 1 d . .
C24B C 0.71381(12) 0.27468(12) 0.30389(7) 0.0550(4) Uani 1 1 d . .
C25B C 0.72884(11) 0.35193(11) 0.34339(7) 0.0468(3) Uani 1 1 d . .
H25B H 0.691003 0.406567 0.333902 0.056 Uiso 1 1 calc R U
O26B O 0.89008(10) 0.10306(8) 0.38187(6) 0.0690(4) Uani 1 1 d . .
C27B C 0.96394(13) 0.09453(13) 0.43580(9) 0.0652(5) Uani 1 1 d . .
H27D H 0.992154 0.031742 0.437689 0.098 Uiso 1 1 calc R U
H27E H 0.939714 0.102622 0.469341 0.098 Uiso 1 1 calc R U
H27F H 1.010141 0.143412 0.437020 0.098 Uiso 1 1 calc R U
O28B O 0.75092(12) 0.11285(10) 0.28135(7) 0.0897(5) Uani 1 1 d . .
C29B C 0.8034(3) 0.1109(2) 0.24090(14) 0.1424(15) Uani 1 1 d . .
H29D H 0.790883 0.051874 0.218197 0.214 Uiso 1 1 calc R U
H29E H 0.868900 0.114233 0.262461 0.214 Uiso 1 1 calc R U
H29F H 0.786616 0.165066 0.214150 0.214 Uiso 1 1 calc R U
O30B O 0.64583(10) 0.27114(10) 0.24987(6) 0.0795(4) Uani 1 1 d . .
C31B C 0.59250(18) 0.35573(18) 0.23022(10) 0.0898(8) Uani 1 1 d . .
H31D H 0.546155 0.343236 0.192582 0.135 Uiso 1 1 calc R U
H31E H 0.633093 0.406893 0.225273 0.135 Uiso 1 1 calc R U
H31F H 0.562032 0.374550 0.259444 0.135 Uiso 1 1 calc R U
O101 O 0.94179(11) 0.17751(12) 0.57611(8) 0.0914(5) Uani 1 1 d D .
H101 H 0.943790 0.233039 0.564179 0.137 Uiso 1 1 calc R U
C102 C 0.8495(2) 0.1560(2) 0.57683(18) 0.1220(11) Uani 1 1 d D .
H10A H 0.834706 0.194623 0.607574 0.146 Uiso 1 1 calc R U
H10C H 0.805920 0.173677 0.538460 0.146 Uiso 1 1 calc R U
C103 C 0.8377(3) 0.0572(3) 0.5880(2) 0.1556(17) Uani 1 1 d D .
H10D H 0.842881 0.019358 0.554613 0.233 Uiso 1 1 calc R U
H10E H 0.777041 0.047469 0.593388 0.233 Uiso 1 1 calc R U
H10F H 0.885302 0.037558 0.623665 0.233 Uiso 1 1 calc R U

loop_
_atom_site_aniso_label
_atom_site_aniso_U_11
_atom_site_aniso_U_22
_atom_site_aniso_U_33
_atom_site_aniso_U_23
_atom_site_aniso_U_13
_atom_site_aniso_U_12
N1 0.0450(6) 0.0260(5) 0.0333(6) 0.0013(4) 0.0042(5) 0.0008(5)
C2 0.0451(7) 0.0299(6) 0.0326(7) 0.0035(5) 0.0033(6) 0.0011(5)
C3 0.0369(7) 0.0289(6) 0.0352(7) 0.0043(5) 0.0071(5) -0.0003(5)
C4 0.0369(6) 0.0279(6) 0.0362(7) 0.0017(5) 0.0097(5) -0.0002(5)
N5 0.0454(6) 0.0316(6) 0.0403(6) -0.0026(5) 0.0080(5) -0.0011(5)
C6 0.0387(7) 0.0353(7) 0.0369(7) -0.0033(5) 0.0102(6) -0.0029(5)
C7 0.0487(8) 0.0502(9) 0.0409(8) -0.0088(7) 0.0088(6) -0.0069(7)
C8 0.0450(8) 0.0687(11) 0.0335(7) -0.0022(7) 0.0034(6) -0.0045(7)
C9 0.0455(8) 0.0582(9) 0.0373(8) 0.0101(7) 0.0034(6) 0.0056(7)
C10 0.0438(7) 0.0394(7) 0.0401(7) 0.0092(6) 0.0067(6) 0.0055(6)
N11 0.0348(5) 0.0327(6) 0.0313(5) 0.0021(4) 0.0070(4) -0.0004(4)
C12 0.0374(6) 0.0272(6) 0.0329(6) 0.0021(5) 0.0074(5) 0.0001(5)
C13 0.0536(8) 0.0268(6) 0.0397(7) 0.0012(5) 0.0078(6) 0.0008(6)
O14 0.0847(8) 0.0306(5) 0.0471(6) 0.0083(5) -0.0012(6) 0.0016(5)
O15 0.0804(8) 0.0252(5) 0.0425(6) -0.0016(4) 0.0028(5) -0.0036(5)
C16 0.0774(11) 0.0247(7) 0.0587(10) -0.0067(6) 0.0074(8) -0.0045(7)
C17 0.0816(14) 0.0461(10) 0.1048(17) -0.0075(10) 0.0257(12) -0.0122(10)
C18 0.152(2) 0.0479(11) 0.0674(13) -0.0186(10) -0.0072(14) -0.0154(13)
C19 0.0911(15) 0.0396(9) 0.1119(18) -0.0131(10) 0.0266(13) 0.0075(9)
C20 0.0372(7) 0.0286(6) 0.0371(7) 0.0058(5) 0.0062(5) -0.0002(5)
C21 0.0508(8) 0.0307(6) 0.0370(7) 0.0023(5) 0.0107(6) 0.0026(6)
C22 0.0505(8) 0.0388(7) 0.0325(7) 0.0062(6) 0.0068(6) 0.0020(6)
C23 0.0485(8) 0.0316(7) 0.0394(7) 0.0099(6) 0.0073(6) 0.0055(6)
C24 0.0470(8) 0.0282(6) 0.0396(7) 0.0026(5) 0.0084(6) 0.0010(6)
C25 0.0443(7) 0.0319(6) 0.0321(7) 0.0041(5) 0.0049(5) -0.0001(6)
O26 0.0876(9) 0.0477(6) 0.0322(5) 0.0072(5) 0.0081(5) 0.0132(6)
C27 0.0990(14) 0.0610(11) 0.0373(9) 0.0016(8) 0.0153(9) 0.0111(10)
O28 0.0680(7) 0.0386(6) 0.0488(6) 0.0158(5) 0.0103(5) 0.0150(5)
C29 0.0718(12) 0.0736(13) 0.0803(14) 0.0246(11) 0.0186(10) 0.0317(10)
O30 0.0798(8) 0.0318(5) 0.0409(6) 0.0006(4) 0.0076(5) 0.0118(5)
C31 0.0925(13) 0.0475(9) 0.0421(9) -0.0045(7) 0.0073(8) 0.0150(9)
N1B 0.0422(6) 0.0372(6) 0.0328(6) 0.0016(5) 0.0053(5) 0.0003(5)
C2B 0.0423(7) 0.0395(7) 0.0326(7) 0.0019(5) 0.0065(6) -0.0026(6)
C3B 0.0395(7) 0.0394(7) 0.0342(7) 0.0023(5) 0.0100(6) -0.0042(6)
C4B 0.0393(7) 0.0380(7) 0.0371(7) 0.0033(6) 0.0102(6) -0.0023(6)
N5B 0.0454(7) 0.0432(7) 0.0435(7) 0.0089(5) 0.0073(5) 0.0012(5)
C6B 0.0421(7) 0.0478(8) 0.0409(8) 0.0107(6) 0.0081(6) -0.0003(6)
C7B 0.0572(10) 0.0634(11) 0.0496(9) 0.0190(8) 0.0016(8) 0.0016(8)
C8B 0.0671(11) 0.0843(14) 0.0392(9) 0.0140(9) -0.0047(8) -0.0048(10)
C9B 0.0653(11) 0.0767(13) 0.0385(8) -0.0035(8) 0.0006(8) -0.0084(9)
C10B 0.0529(9) 0.0550(9) 0.0392(8) -0.0035(7) 0.0043(7) -0.0054(7)
N11B 0.0386(6) 0.0452(7) 0.0334(6) 0.0035(5) 0.0063(5) -0.0033(5)
C12B 0.0390(7) 0.0393(7) 0.0333(7) 0.0037(5) 0.0071(5) -0.0020(6)
C13B 0.0459(8) 0.0375(7) 0.0391(8) 0.0024(6) 0.0081(6) -0.0026(6)
O14B 0.0768(8) 0.0414(6) 0.0488(6) -0.0035(5) -0.0002(6) -0.0042(5)
O15B 0.0569(6) 0.0355(5) 0.0449(6) 0.0040(4) 0.0040(5) 0.0021(5)
C16B 0.0543(9) 0.0324(7) 0.0677(11) 0.0099(7) 0.0060(8) -0.0014(7)
C17B 0.0803(13) 0.0535(11) 0.0775(13) 0.0164(10) -0.0043(11) 0.0105(10)
C18B 0.0826(14) 0.0511(11) 0.0994(16) -0.0040(10) 0.0254(12) 0.0104(10)
C19B 0.0691(13) 0.0697(13) 0.1113(18) 0.0332(13) 0.0079(12) -0.0191(10)
C20B 0.0427(7) 0.0381(7) 0.0383(7) 0.0001(6) 0.0108(6) -0.0066(6)
C21B 0.0496(8) 0.0384(7) 0.0438(8) 0.0015(6) 0.0041(6) -0.0061(6)
C22B 0.0563(9) 0.0356(7) 0.0549(9) 0.0003(7) 0.0060(7) -0.0043(7)
C23B 0.0656(10) 0.0423(8) 0.0557(10) -0.0123(7) 0.0014(8) -0.0045(8)
C24B 0.0557(9) 0.0514(9) 0.0468(9) -0.0078(7) -0.0025(7) -0.0023(7)
C25B 0.0475(8) 0.0432(8) 0.0450(8) -0.0015(6) 0.0063(7) 0.0003(6)
O26B 0.0817(9) 0.0377(6) 0.0695(8) -0.0050(6) -0.0057(7) 0.0069(6)
C27B 0.0620(11) 0.0484(10) 0.0734(12) 0.0050(9) 0.0016(9) 0.0043(8)
O28B 0.1114(12) 0.0562(8) 0.0745(9) -0.0292(7) -0.0144(9) 0.0042(8)
C29B 0.254(5) 0.0877(19) 0.091(2) -0.0295(16) 0.059(3) 0.027(2)
O30B 0.0827(9) 0.0680(8) 0.0605(8) -0.0193(7) -0.0213(7) 0.0135(7)
C31B 0.0973(16) 0.0874(15) 0.0575(12) -0.0137(11) -0.0195(11) 0.0289(13)
O101 0.0893(11) 0.0665(9) 0.1077(13) 0.0281(9) 0.0125(9) -0.0058(8)
C102 0.133(2) 0.0740(17) 0.188(3) 0.0355(19) 0.093(2) 0.0213(16)
C103 0.141(3) 0.095(2) 0.272(5) 0.006(3) 0.126(3) -0.004(2)

loop_
_atom_type_symbol
_atom_type_description
_atom_type_scat_dispersion_real
_atom_type_scat_dispersion_imag
_atom_type_scat_source
C C 0.0033 0.0016 'International Tables Vol C Tables 4.2.6.8 and 6.1.1.4'
H H 0.0000 0.0000 'International Tables Vol C Tables 4.2.6.8 and 6.1.1.4'
N N 0.0061 0.0033 'International Tables Vol C Tables 4.2.6.8 and 6.1.1.4'
O O 0.0106 0.0060 'International Tables Vol C Tables 4.2.6.8 and 6.1.1.4'

loop_
_geom_angle_atom_site_label_1
_geom_angle_atom_site_label_2
_geom_angle_atom_site_label_3
_geom_angle
C12 N1 C13 126.09(11)
C12 N1 C2 105.17(10)
C13 N1 C2 127.48(11)
C3 C2 N1 111.38(11)
C3 C2 H2 124.3
N1 C2 H2 124.3
C2 C3 C4 105.42(11)
C2 C3 C20 127.86(12)
C4 C3 C20 126.70(12)
C12 C4 N5 111.95(12)
C12 C4 C3 107.57(11)
N5 C4 C3 140.33(12)
C6 N5 C4 103.55(11)
N5 C6 C7 129.76(13)
N5 C6 N11 113.11(11)
C7 C6 N11 117.11(12)
C8 C7 C6 120.27(15)
C8 C7 H7 119.9
C6 C7 H7 119.9
C7 C8 C9 120.48(14)
C7 C8 H8 119.8
C9 C8 H8 119.8
C10 C9 C8 121.18(14)
C10 C9 H9 119.4
C8 C9 H9 119.4
C9 C10 N11 118.98(14)
C9 C10 H10 120.5
N11 C10 H10 120.5
C12 N11 C10 134.34(12)
C12 N11 C6 103.66(10)
C10 N11 C6 121.97(11)
C4 C12 N11 107.70(11)
C4 C12 N1 110.45(11)
N11 C12 N1 141.56(12)
O14 C13 O15 127.81(13)
O14 C13 N1 122.00(13)
O15 C13 N1 110.19(11)
C13 O15 C16 120.10(11)
O15 C16 C17 107.92(14)
O15 C16 C19 111.02(15)
C17 C16 C19 112.79(17)
O15 C16 C18 102.31(13)
C17 C16 C18 111.62(19)
C19 C16 C18 110.67(18)
C16 C17 H17D 109.5
C16 C17 H17E 109.5
H17D C17 H17E 109.5
C16 C17 H17F 109.5
H17D C17 H17F 109.5
H17E C17 H17F 109.5
C16 C18 H18A 109.5
C16 C18 H18B 109.5
H18A C18 H18B 109.5
C16 C18 H18C 109.5
H18A C18 H18C 109.5
H18B C18 H18C 109.5
C16 C19 H19D 109.5
C16 C19 H19E 109.5
H19D C19 H19E 109.5
C16 C19 H19F 109.5
H19D C19 H19F 109.5
H19E C19 H19F 109.5
C25 C20 C21 119.94(12)
C25 C20 C3 118.63(12)
C21 C20 C3 121.43(12)
C22 C21 C20 120.04(13)
C22 C21 H21 120.0
C20 C21 H21 120.0
O26 C22 C21 124.43(13)
O26 C22 C23 115.50(12)
C21 C22 C23 120.07(13)
O28 C23 C24 120.09(13)
O28 C23 C22 120.15(12)
C24 C23 C22 119.67(12)
O30 C24 C25 124.42(12)
O30 C24 C23 115.16(11)
C25 C24 C23 120.42(13)
C24 C25 C20 119.86(12)
C24 C25 H25 120.1
C20 C25 H25 120.1
C22 O26 C27 117.38(12)
O26 C27 H27A 109.5
O26 C27 H27B 109.5
H27A C27 H27B 109.5
O26 C27 H27C 109.5
H27A C27 H27C 109.5
H27B C27 H27C 109.5
C23 O28 C29 114.20(13)
O28 C29 H29A 109.5
O28 C29 H29B 109.5
H29A C29 H29B 109.5
O28 C29 H29C 109.5
H29A C29 H29C 109.5
H29B C29 H29C 109.5
C24 O30 C31 117.74(11)
O30 C31 H31A 109.5
O30 C31 H31B 109.5
H31A C31 H31B 109.5
O30 C31 H31C 109.5
H31A C31 H31C 109.5
H31B C31 H31C 109.5
C12B N1B C13B 127.12(12)
C12B N1B C2B 105.22(11)
C13B N1B C2B 127.40(11)
C3B C2B N1B 111.62(12)
C3B C2B H2B 124.2
N1B C2B H2B 124.2
C2B C3B C4B 104.98(12)
C2B C3B C20B 127.36(13)
C4B C3B C20B 127.59(13)
C12B C4B N5B 111.32(12)
C12B C4B C3B 107.86(12)
N5B C4B C3B 140.76(13)
C6B N5B C4B 104.05(12)
N5B C6B C7B 130.09(15)
N5B C6B N11B 112.80(12)
C7B C6B N11B 117.10(15)
C8B C7B C6B 120.38(17)
C8B C7B H7B 119.8
C6B C7B H7B 119.8
C7B C8B C9B 120.62(15)
C7B C8B H8B 119.7
C9B C8B H8B 119.7
C10B C9B C8B 120.95(17)
C10B C9B H9B 119.5
C8B C9B H9B 119.5
C9B C10B N11B 119.04(16)
C9B C10B H10B 120.5
N11B C10B H10B 120.5
C12B N11B C10B 134.31(13)
C12B N11B C6B 103.75(11)
C10B N11B C6B 121.90(12)
C4B C12B N11B 108.07(12)
C4B C12B N1B 110.32(12)
N11B C12B N1B 141.53(13)
O14B C13B O15B 127.79(14)
O14B C13B N1B 121.79(13)
O15B C13B N1B 110.42(12)
C13B O15B C16B 120.09(12)
O15B C16B C19B 109.41(15)
O15B C16B C18B 109.29(14)
C19B C16B C18B 113.06(18)
O15B C16B C17B 102.40(13)
C19B C16B C17B 111.39(17)
C18B C16B C17B 110.73(17)
C16B C17B H17A 109.5
C16B C17B H17B 109.5
H17A C17B H17B 109.5
C16B C17B H17C 109.5
H17A C17B H17C 109.5
H17B C17B H17C 109.5
C16B C18B H18D 109.5
C16B C18B H18E 109.5
H18D C18B H18E 109.5
C16B C18B H18F 109.5
H18D C18B H18F 109.5
H18E C18B H18F 109.5
C16B C19B H19A 109.5
C16B C19B H19B 109.5
H19A C19B H19B 109.5
C16B C19B H19C 109.5
H19A C19B H19C 109.5
H19B C19B H19C 109.5
C25B C20B C21B 119.59(14)
C25B C20B C3B 121.28(13)
C21B C20B C3B 119.08(13)
C22B C21B C20B 120.02(14)
C22B C21B H21B 120.0
C20B C21B H21B 120.0
O26B C22B C23B 114.80(14)
O26B C22B C21B 124.75(14)
C23B C22B C21B 120.45(15)
O28B C23B C22B 119.65(16)
O28B C23B C24B 120.57(15)
C22B C23B C24B 119.67(15)
O30B C24B C25B 124.90(15)
O30B C24B C23B 114.88(14)
C25B C24B C23B 120.21(15)
C24B C25B C20B 120.04(15)
C24B C25B H25B 120.0
C20B C25B H25B 120.0
C22B O26B C27B 117.58(13)
O26B C27B H27D 109.5
O26B C27B H27E 109.5
H27D C27B H27E 109.5
O26B C27B H27F 109.5
H27D C27B H27F 109.5
H27E C27B H27F 109.5
C23B O28B C29B 113.4(2)
O28B C29B H29D 109.5
O28B C29B H29E 109.5
H29D C29B H29E 109.5
O28B C29B H29F 109.5
H29D C29B H29F 109.5
H29E C29B H29F 109.5
C24B O30B C31B 117.65(14)
O30B C31B H31D 109.5
O30B C31B H31E 109.5
H31D C31B H31E 109.5
O30B C31B H31F 109.5
H31D C31B H31F 109.5
H31E C31B H31F 109.5
C102 O101 H101 109.5
C103 C102 O101 112.3(3)
C103 C102 H10A 109.1
O101 C102 H10A 109.1
C103 C102 H10C 109.1
O101 C102 H10C 109.1
H10A C102 H10C 107.9
C102 C103 H10D 109.5
C102 C103 H10E 109.5
H10D C103 H10E 109.5
C102 C103 H10F 109.5
H10D C103 H10F 109.5
H10E C103 H10F 109.5

loop_
_geom_bond_atom_site_label_1
_geom_bond_atom_site_label_2
_geom_bond_distance
N1 C12 1.3875(16)
N1 C13 1.3923(17)
N1 C2 1.4058(16)
C2 C3 1.3645(18)
C2 H2 0.9300
C3 C4 1.4431(18)
C3 C20 1.4672(17)
C4 C12 1.3666(18)
C4 N5 1.3723(17)
N5 C6 1.3294(18)
C6 C7 1.412(2)
C6 N11 1.4222(17)
C7 C8 1.358(2)
C7 H7 0.9300
C8 C9 1.408(2)
C8 H8 0.9300
C9 C10 1.350(2)
C9 H9 0.9300
C10 N11 1.3763(17)
C10 H10 0.9300
N11 C12 1.3695(16)
C13 O14 1.1943(17)
C13 O15 1.3269(17)
O15 C16 1.4982(17)
C16 C17 1.502(3)
C16 C19 1.510(3)
C16 C18 1.513(3)
C17 H17D 0.9600
C17 H17E 0.9600
C17 H17F 0.9600
C18 H18A 0.9600
C18 H18B 0.9600
C18 H18C 0.9600
C19 H19D 0.9600
C19 H19E 0.9600
C19 H19F 0.9600
C20 C25 1.3916(19)
C20 C21 1.3944(19)
C21 C22 1.3918(19)
C21 H21 0.9300
C22 O26 1.3676(17)
C22 C23 1.393(2)
C23 O28 1.3809(16)
C23 C24 1.392(2)
C24 O30 1.3663(17)
C24 C25 1.3900(18)
C25 H25 0.9300
O26 C27 1.415(2)
C27 H27A 0.9600
C27 H27B 0.9600
C27 H27C 0.9600
O28 C29 1.407(2)
C29 H29A 0.9600
C29 H29B 0.9600
C29 H29C 0.9600
O30 C31 1.409(2)
C31 H31A 0.9600
C31 H31B 0.9600
C31 H31C 0.9600
N1B C12B 1.3876(17)
N1B C13B 1.3923(19)
N1B C2B 1.4040(17)
C2B C3B 1.366(2)
C2B H2B 0.9300
C3B C4B 1.4461(19)
C3B C20B 1.464(2)
C4B C12B 1.365(2)
C4B N5B 1.3745(18)
N5B C6B 1.330(2)
C6B C7B 1.411(2)
C6B N11B 1.4182(19)
C7B C8B 1.352(3)
C7B H7B 0.9300
C8B C9B 1.406(3)
C8B H8B 0.9300
C9B C10B 1.350(2)
C9B H9B 0.9300
C10B N11B 1.376(2)
C10B H10B 0.9300
N11B C12B 1.3703(17)
C13B O14B 1.1999(18)
C13B O15B 1.3223(17)
O15B C16B 1.4920(18)
C16B C19B 1.509(3)
C16B C18B 1.510(3)
C16B C17B 1.510(3)
C17B H17A 0.9600
C17B H17B 0.9600
C17B H17C 0.9600
C18B H18D 0.9600
C18B H18E 0.9600
C18B H18F 0.9600
C19B H19A 0.9600
C19B H19B 0.9600
C19B H19C 0.9600
C20B C25B 1.394(2)
C20B C21B 1.395(2)
C21B C22B 1.385(2)
C21B H21B 0.9300
C22B O26B 1.371(2)
C22B C23B 1.384(2)
C23B O28B 1.370(2)
C23B C24B 1.394(2)
C24B O30B 1.366(2)
C24B C25B 1.385(2)
C25B H25B 0.9300
O26B C27B 1.413(2)
C27B H27D 0.9600
C27B H27E 0.9600
C27B H27F 0.9600
O28B C29B 1.393(4)
C29B H29D 0.9600
C29B H29E 0.9600
C29B H29F 0.9600
O30B C31B 1.413(3)
C31B H31D 0.9600
C31B H31E 0.9600
C31B H31F 0.9600
O101 C102 1.414(3)
O101 H101 0.8200
C102 C103 1.411(4)
C102 H10A 0.9700
C102 H10C 0.9700
C103 H10D 0.9600
C103 H10E 0.9600
C103 H10F 0.9600

loop_
_geom_hbond_atom_site_label_D
_geom_hbond_atom_site_label_H
_geom_hbond_atom_site_label_A
_geom_hbond_distance_DH
_geom_hbond_distance_HA
_geom_hbond_distance_DA
_geom_hbond_angle_DHA
_geom_hbond_site_symmetry_A
_geom_hbond_publ_flag
C10 H10 O14 0.93 2.38 3.0402(19) 127.9 . yes
C17 H17D O30 0.96 2.60 3.476(2) 152.3 1_545 yes
C17 H17F O14 0.96 2.52 3.086(2) 118.0 . yes
C19 H19E O14 0.96 2.37 2.943(2) 118.1 . yes
C25 H25 N5 0.93 2.64 3.2763(18) 126.1 . yes
C29 H29B O30 0.96 2.61 3.100(2) 112.3 . yes
C31 H31C O14 0.96 2.48 3.283(2) 141.1 3_666 yes
C10B H10B O14B 0.93 2.34 3.023(2) 130.0 . yes
C18B H18F O14B 0.96 2.44 2.964(3) 114.2 . yes
C19B H19B O14B 0.96 2.49 3.026(2) 115.5 . yes
C19B H19C O26B 0.96 2.64 3.442(2) 141.0 1_565 yes
C21B H21B N5B 0.93 2.60 3.281(2) 130.7 . yes
C27B H27F O14B 0.96 2.61 3.533(2) 160.9 3_766 yes
O101 H101 N5B 0.82 2.03 2.8431(19) 174.1 . yes

loop_
_geom_torsion_atom_site_label_1
_geom_torsion_atom_site_label_2
_geom_torsion_atom_site_label_3
_geom_torsion_atom_site_label_4
_geom_torsion
C12 N1 C2 C3 0.50(15)
C13 N1 C2 C3 168.23(14)
N1 C2 C3 C4 -0.56(16)
N1 C2 C3 C20 -179.10(13)
C2 C3 C4 C12 0.41(15)
C20 C3 C4 C12 178.97(13)
C2 C3 C4 N5 175.43(17)
C20 C3 C4 N5 -6.0(3)
C12 C4 N5 C6 0.91(15)
C3 C4 N5 C6 -173.97(17)
C4 N5 C6 C7 178.16(14)
C4 N5 C6 N11 0.01(15)
N5 C6 C7 C8 -177.25(15)
N11 C6 C7 C8 0.8(2)
C6 C7 C8 C9 -0.6(2)
C7 C8 C9 C10 0.4(3)
C8 C9 C10 N11 -0.3(2)
C9 C10 N11 C12 178.49(14)
C9 C10 N11 C6 0.6(2)
N5 C6 N11 C12 -0.88(15)
C7 C6 N11 C12 -179.29(12)
N5 C6 N11 C10 177.57(12)
C7 C6 N11 C10 -0.84(19)
N5 C4 C12 N11 -1.50(16)
C3 C4 C12 N11 175.07(10)
N5 C4 C12 N1 -176.69(11)
C3 C4 C12 N1 -0.11(15)
C10 N11 C12 C4 -176.79(14)
C6 N11 C12 C4 1.37(14)
C10 N11 C12 N1 -4.1(3)
C6 N11 C12 N1 174.10(17)
C13 N1 C12 C4 -168.17(13)
C2 N1 C12 C4 -0.22(15)
C13 N1 C12 N11 19.2(3)
C2 N1 C12 N11 -172.83(17)
C12 N1 C13 O14 -4.1(2)
C2 N1 C13 O14 -169.37(15)
C12 N1 C13 O15 176.42(13)
C2 N1 C13 O15 11.1(2)
O14 C13 O15 C16 10.8(3)
N1 C13 O15 C16 -169.72(14)
C13 O15 C16 C17 63.6(2)
C13 O15 C16 C19 -60.4(2)
C13 O15 C16 C18 -178.53(17)
C2 C3 C20 C25 158.26(14)
C4 C3 C20 C25 -20.0(2)
C2 C3 C20 C21 -21.7(2)
C4 C3 C20 C21 160.09(13)
C25 C20 C21 C22 -1.0(2)
C3 C20 C21 C22 178.93(13)
C20 C21 C22 O26 -179.41(14)
C20 C21 C22 C23 0.8(2)
O26 C22 C23 O28 -3.3(2)
C21 C22 C23 O28 176.52(13)
O26 C22 C23 C24 -179.85(14)
C21 C22 C23 C24 0.0(2)
O28 C23 C24 O30 2.9(2)
C22 C23 C24 O30 179.40(14)
O28 C23 C24 C25 -177.07(13)
C22 C23 C24 C25 -0.5(2)
O30 C24 C25 C20 -179.61(13)
C23 C24 C25 C20 0.3(2)
C21 C20 C25 C24 0.5(2)
C3 C20 C25 C24 -179.47(12)
C21 C22 O26 C27 -4.2(2)
C23 C22 O26 C27 175.66(16)
C24 C23 O28 C29 -82.10(19)
C22 C23 O28 C29 101.39(19)
C25 C24 O30 C31 0.3(2)
C23 C24 O30 C31 -179.62(15)
C12B N1B C2B C3B 0.13(16)
C13B N1B C2B C3B 174.63(13)
N1B C2B C3B C4B -0.21(16)
N1B C2B C3B C20B -177.43(13)
C2B C3B C4B C12B 0.21(15)
C20B C3B C4B C12B 177.42(13)
C2B C3B C4B N5B 176.83(17)
C20B C3B C4B N5B -6.0(3)
C12B C4B N5B C6B 0.30(16)
C3B C4B N5B C6B -176.24(18)
C4B N5B C6B C7B 178.38(16)
C4B N5B C6B N11B -0.23(16)
N5B C6B C7B C8B -177.23(18)
N11B C6B C7B C8B 1.3(2)
C6B C7B C8B C9B -1.0(3)
C7B C8B C9B C10B 0.0(3)
C8B C9B C10B N11B 0.6(3)
C9B C10B N11B C12B 177.03(16)
C9B C10B N11B C6B -0.3(2)
N5B C6B N11B C12B 0.09(16)
C7B C6B N11B C12B -178.72(13)
N5B C6B N11B C10B 178.09(13)
C7B C6B N11B C10B -0.7(2)
N5B C4B C12B N11B -0.26(16)
C3B C4B C12B N11B 177.44(11)
N5B C4B C12B N1B -177.84(11)
C3B C4B C12B N1B -0.14(16)
C10B N11B C12B C4B -177.53(15)
C6B N11B C12B C4B 0.10(15)
C10B N11B C12B N1B -1.2(3)
C6B N11B C12B N1B 176.46(18)
C13B N1B C12B C4B -174.50(13)
C2B N1B C12B C4B 0.01(15)
C13B N1B C12B N11B 9.2(3)
C2B N1B C12B N11B -176.30(17)
C12B N1B C13B O14B -6.4(2)
C2B N1B C13B O14B -179.70(14)
C12B N1B C13B O15B 174.04(13)
C2B N1B C13B O15B 0.7(2)
O14B C13B O15B C16B 0.4(2)
N1B C13B O15B C16B 180.00(13)
C13B O15B C16B C19B 63.8(2)
C13B O15B C16B C18B -60.50(19)
C13B O15B C16B C17B -177.96(15)
C2B C3B C20B C25B -11.3(2)
C4B C3B C20B C25B 172.05(14)
C2B C3B C20B C21B 166.03(15)
C4B C3B C20B C21B -10.6(2)
C25B C20B C21B C22B 1.5(2)
C3B C20B C21B C22B -175.95(14)
C20B C21B C22B O26B 178.64(16)
C20B C21B C22B C23B -0.5(3)
O26B C22B C23B O28B 4.4(3)
C21B C22B C23B O28B -176.35(18)
O26B C22B C23B C24B -179.31(17)
C21B C22B C23B C24B -0.1(3)
O28B C23B C24B O30B -3.1(3)
C22B C23B C24B O30B -179.32(17)
O28B C23B C24B C25B 175.91(18)
C22B C23B C24B C25B -0.3(3)
O30B C24B C25B C20B -179.80(17)
C23B C24B C25B C20B 1.3(3)
C21B C20B C25B C24B -1.9(2)
C3B C20B C25B C24B 175.49(15)
C23B C22B O26B C27B 179.02(17)
C21B C22B O26B C27B -0.2(3)
C22B C23B O28B C29B -89.4(3)
C24B C23B O28B C29B 94.4(3)
C25B C24B O30B C31B 6.2(3)
C23B C24B O30B C31B -174.9(2)
